data_7238051
loop_
_publ_author_name
'Di, Ling'
'Xia, Zhengqiang'
'Li, Jian'
'Geng, Zhongxing'
'Li, Chun'
'Xing, Yang'
'Yang, Zhanxu'

_publ_section_title
;
 Selective sensing and visualization of pesticides by ABW-type
 metal--organic framework based luminescent sensors
;
_journal_issue 66
_journal_name_full 'RSC Advances'
_journal_page_first 38469
_journal_paper_doi 10.1039/C9RA08940C
_journal_volume 9
_journal_year 2019
_chemical_formula_sum 'C31 H24 N7 O12 Zn2'
_chemical_formula_weight 817.31
_space_group_IT_number 19
_space_group_name_Hall 'P 2ac 2ab'
_space_group_name_H-M_alt 'P 21 21 21'
_symmetry_cell_setting orthorhombic
_symmetry_space_group_name_H-M 'P 21 21 21'
_atom_sites_solution_hydrogens geom
_atom_sites_solution_primary direct
_atom_sites_solution_secondary difmap
_audit_block_doi 10.5517/ccdc.csd.cc1p5g7k
_audit_creation_method SHELXL-97
_audit_update_record
;
2017-06-06 deposited with the CCDC.	2019-11-18 downloaded from the CCDC.
;
_cell_angle_alpha 90.00
_cell_angle_beta 90.00
_cell_angle_gamma 90.00
_cell_formula_units_Z 4
_cell_length_a 12.717(3)
_cell_length_b 16.730(3)
_cell_length_c 27.427(6)
_cell_measurement_temperature 153(2)
_cell_volume 5835(2)
_computing_structure_refinement 'SHELXL-97 (Sheldrick, 1997)'
_computing_structure_solution 'SHELXS-97 (Sheldrick, 1990)'
_diffrn_ambient_temperature 153(2)
_diffrn_measured_fraction_theta_full 0.989
_diffrn_measured_fraction_theta_max 0.989
_diffrn_radiation_monochromator graphite
_diffrn_radiation_source 'fine-focus sealed tube'
_diffrn_radiation_type MoK\a
_diffrn_radiation_wavelength 0.71073
_diffrn_reflns_av_R_equivalents 0.0526
_diffrn_reflns_av_sigmaI/netI 0.0555
_diffrn_reflns_limit_h_max 14
_diffrn_reflns_limit_h_min 0
_diffrn_reflns_limit_k_max 19
_diffrn_reflns_limit_k_min -19
_diffrn_reflns_limit_l_max 32
_diffrn_reflns_limit_l_min -32
_diffrn_reflns_number 18571
_diffrn_reflns_theta_full 24.88
_diffrn_reflns_theta_max 24.88
_diffrn_reflns_theta_min 2.50
_exptl_absorpt_coefficient_mu 0.865
_exptl_crystal_density_diffrn 0.930
_exptl_crystal_density_method 'not measured'
_exptl_crystal_F_000 1660
_platon_squeeze_details
;
;
_refine_diff_density_max 1.380
_refine_diff_density_min -0.808
_refine_diff_density_rms 0.104
_refine_ls_abs_structure_details 'Flack H D (1983), Acta Cryst. A39, 876-881'
_refine_ls_abs_structure_Flack 0.481(16)
_refine_ls_extinction_method none
_refine_ls_goodness_of_fit_ref 1.063
_refine_ls_hydrogen_treatment mixed
_refine_ls_matrix_type full
_refine_ls_number_parameters 470
_refine_ls_number_reflns 10006
_refine_ls_number_restraints 0
_refine_ls_restrained_S_all 1.063
_refine_ls_R_factor_all 0.0722
_refine_ls_R_factor_gt 0.0667
_refine_ls_shift/su_max 0.003
_refine_ls_shift/su_mean 0.000
_refine_ls_structure_factor_coef Fsqd
_refine_ls_weighting_details 'calc w=1/[\s^2^(Fo^2^)+(0.1429P)^2^+1.8559P] where P=(Fo^2^+2Fc^2^)/3'
_refine_ls_weighting_scheme calc
_refine_ls_wR_factor_gt 0.1860
_refine_ls_wR_factor_ref 0.1896
_reflns_number_gt 9146
_reflns_number_total 10006
_reflns_threshold_expression >2sigma(I)
_cod_data_source_file c9ra08940c2.cif
_cod_data_source_block p
_cod_depositor_comments
;
The following automatic conversions were performed:

data item '_symmetry_cell_setting' value 'Orthorhombic' was changed
to 'orthorhombic' in accordance with the
/home/data/users/saulius/crontab/automatic-downloads/rss-feeds/RSC/lib/dictionaries/cif_core.dic
dictionary named 'cif_core.dic' version 2.4.2 last updated on
2011-04-26.

Automatic conversion script
Id: cif_fix_values 6909 2019-04-08 15:41:33Z antanas 
;
_cod_original_sg_symbol_H-M 'P2(1)2(1)2(1) '
_cod_database_code 7238051

loop_
_symmetry_equiv_pos_as_xyz
'x, y, z'
'-x+1/2, -y, z+1/2'
'-x, y+1/2, -z+1/2'
'x+1/2, -y+1/2, -z'

loop_
_atom_site_label
_atom_site_type_symbol
_atom_site_fract_x
_atom_site_fract_y
_atom_site_fract_z
_atom_site_U_iso_or_equiv
_atom_site_adp_type
_atom_site_occupancy
_atom_site_symmetry_multiplicity
_atom_site_calc_flag
_atom_site_refinement_flags
Zn1 Zn 1.25716(4) 0.42411(3) -0.115165(19) 0.04104(16) Uani 1 1 d .
Zn2 Zn 1.07003(4) 0.56333(3) -0.099940(18) 0.04249(17) Uani 1 1 d .
O1 O 1.1516(3) 0.3658(2) -0.07154(15) 0.0552(9) Uani 1 1 d .
O2 O 1.0478(5) 0.4709(3) -0.05853(18) 0.0767(15) Uani 1 1 d .
O3 O 0.7727(4) 0.2726(2) 0.12538(16) 0.0637(11) Uani 1 1 d .
O4 O 0.8598(3) 0.1620(2) 0.10333(19) 0.0628(11) Uani 1 1 d .
O5 O 0.9758(4) 0.6320(2) -0.06382(15) 0.0615(11) Uani 1 1 d .
O6 O 1.0190(3) 0.7356(2) -0.10968(12) 0.0464(8) Uani 1 1 d .
O7 O 0.7109(4) 0.8967(2) 0.09212(15) 0.0599(11) Uani 1 1 d .
O8 O 0.8047(4) 0.9991(2) 0.06153(16) 0.0579(10) Uani 1 1 d .
O9 O 0.4582(3) 0.4590(3) 0.33415(15) 0.0592(10) Uani 1 1 d .
O10 O 0.3521(3) 0.5657(3) 0.33050(14) 0.0542(9) Uani 1 1 d .
N1 N 0.7157(4) 0.5093(2) 0.11052(16) 0.0463(9) Uani 1 1 d .
N2 N 0.8251(4) 0.5305(2) 0.04139(17) 0.0529(11) Uani 1 1 d .
N3 N 0.7276(3) 0.6400(2) 0.07390(15) 0.0442(9) Uani 1 1 d .
N4 N 0.8424(4) 0.6510(2) 0.00692(18) 0.0570(13) Uani 1 1 d .
H4A H 0.8686 0.6224 -0.0161 0.068 Uiso 1 1 calc R
N5 N 0.8093(4) 0.4062(2) 0.07836(18) 0.0565(12) Uani 1 1 d .
H5A H 0.7757 0.3789 0.0999 0.068 Uiso 1 1 calc R
N6 N 0.6201(4) 0.6207(3) 0.13813(15) 0.0474(10) Uani 1 1 d .
H6A H 0.6037 0.6694 0.1316 0.057 Uiso 1 1 calc R
C1 C 0.7945(5) 0.6079(3) 0.0432(2) 0.0510(13) Uani 1 1 d .
C2 C 0.6905(4) 0.5870(3) 0.10670(18) 0.0439(10) Uani 1 1 d .
C3 C 0.7838(4) 0.4848(3) 0.0763(2) 0.0463(11) Uani 1 1 d .
C4 C 0.8827(5) 0.3622(3) 0.0505(2) 0.0511(12) Uani 1 1 d .
C5 C 1.0761(5) 0.3994(3) -0.0507(2) 0.0540(13) Uani 1 1 d .
C6 C 0.9425(5) 0.3988(3) 0.0141(2) 0.0582(14) Uani 1 1 d .
H6B H 0.9343 0.4531 0.0080 0.070 Uiso 1 1 calc R
C7 C 1.0145(5) 0.3546(3) -0.0133(2) 0.0594(15) Uani 1 1 d .
C8 C 1.0270(6) 0.2742(3) -0.0056(2) 0.0638(16) Uani 1 1 d .
H8A H 1.0731 0.2442 -0.0245 0.077 Uiso 1 1 calc R
C9 C 0.9681(6) 0.2391(3) 0.0315(3) 0.0637(16) Uani 1 1 d .
H9A H 0.9775 0.1849 0.0377 0.076 Uiso 1 1 calc R
C10 C 0.8963(4) 0.2809(3) 0.0597(2) 0.0477(11) Uani 1 1 d .
C11 C 0.8382(5) 0.2368(3) 0.0998(2) 0.0541(13) Uani 1 1 d .
C12 C 0.8563(5) 0.7339(3) 0.0008(2) 0.0504(13) Uani 1 1 d .
C13 C 0.9204(4) 0.7611(3) -0.03742(18) 0.0454(11) Uani 1 1 d .
C14 C 0.9399(5) 0.8426(3) -0.0420(2) 0.0546(13) Uani 1 1 d .
H14A H 0.9833 0.8605 -0.0671 0.065 Uiso 1 1 calc R
C15 C 0.8959(5) 0.8984(3) -0.0098(2) 0.0540(13) Uani 1 1 d .
H15A H 0.9095 0.9527 -0.0134 0.065 Uiso 1 1 calc R
C16 C 0.8304(5) 0.8703(3) 0.0281(2) 0.0491(12) Uani 1 1 d .
C17 C 0.8092(5) 0.7896(3) 0.03253(19) 0.0471(11) Uani 1 1 d .
H17A H 0.7635 0.7719 0.0567 0.057 Uiso 1 1 calc R
C18 C 0.7796(4) 0.9270(3) 0.06179(19) 0.0494(11) Uani 1 1 d .
C19 C 0.9746(5) 0.7083(3) -0.07318(19) 0.0470(11) Uani 1 1 d .
C20 C 0.5701(4) 0.5886(3) 0.17954(17) 0.0465(11) Uani 1 1 d .
C21 C 0.6040(5) 0.5218(4) 0.2045(2) 0.0595(15) Uani 1 1 d .
H21A H 0.6600 0.4918 0.1926 0.071 Uiso 1 1 calc R
C22 C 0.4852(5) 0.6331(4) 0.1969(2) 0.0667(18) Uani 1 1 d .
H22A H 0.4615 0.6776 0.1798 0.080 Uiso 1 1 calc R
C23 C 0.5541(5) 0.4998(4) 0.2471(2) 0.0570(14) Uani 1 1 d .
H23A H 0.5767 0.4543 0.2636 0.068 Uiso 1 1 calc R
C24 C 0.4357(5) 0.6098(4) 0.2405(2) 0.0642(16) Uani 1 1 d .
H24A H 0.3788 0.6389 0.2523 0.077 Uiso 1 1 calc R
C25 C 0.4710(4) 0.5440(3) 0.26595(18) 0.0483(12) Uani 1 1 d .
C26 C 0.4222(4) 0.5215(3) 0.31317(19) 0.0485(11) Uani 1 1 d .
O11 O 1.3550(4) 0.4763(3) -0.1657(2) 0.0789(15) Uani 1 1 d .
O12 O 1.0635(7) 1.0134(13) 0.1622(4) 0.248(9) Uani 1 1 d .
N7 N 1.2146(8) 1.0191(11) 0.1188(5) 0.179(7) Uani 1 1 d .
C30 C 1.2533(9) 1.0308(9) 0.0720(6) 0.150(6) Uani 1 1 d .
H30A H 1.2892 0.9834 0.0603 0.180 Uiso 1 1 calc R
H30B H 1.3017 1.0756 0.0711 0.180 Uiso 1 1 calc R
C28 C 1.0668(9) 1.0322(11) 0.0758(6) 0.163(7) Uani 1 1 d .
H28A H 1.0192 1.0775 0.0776 0.196 Uiso 1 1 calc R
H28B H 1.0272 0.9853 0.0661 0.196 Uiso 1 1 calc R
C27 C 1.1164(9) 1.0197(10) 0.1205(6) 0.136(5) Uani 1 1 d .
C31 C 1.2822(18) 1.046(3) 0.1560(9) 0.47(4) Uani 1 1 d .
H31A H 1.2505 1.0358 0.1871 0.699 Uiso 1 1 calc R
H31D H 1.2945 1.1021 0.1523 0.699 Uiso 1 1 calc R
H31B H 1.3479 1.0177 0.1539 0.699 Uiso 1 1 calc R
C29 C 1.1543(13) 1.0484(14) 0.0408(7) 0.202(9) Uani 1 1 d .
H29C H 1.1533 1.1035 0.0297 0.242 Uiso 1 1 calc R
H29A H 1.1505 1.0132 0.0127 0.242 Uiso 1 1 calc R

loop_
_atom_site_aniso_label
_atom_site_aniso_U_11
_atom_site_aniso_U_22
_atom_site_aniso_U_33
_atom_site_aniso_U_23
_atom_site_aniso_U_13
_atom_site_aniso_U_12
Zn1 0.0523(3) 0.0209(3) 0.0499(3) -0.00171(18) -0.0075(2) 0.0019(2)
Zn2 0.0604(3) 0.0237(3) 0.0434(3) -0.00261(19) 0.0036(2) 0.0049(2)
O1 0.073(2) 0.0243(17) 0.069(2) -0.0005(16) 0.0122(19) 0.0028(17)
O2 0.111(4) 0.037(2) 0.082(3) 0.011(2) 0.049(3) 0.023(2)
O3 0.089(3) 0.0293(19) 0.073(2) 0.0088(16) 0.023(2) -0.0037(19)
O4 0.061(2) 0.0223(17) 0.105(3) 0.0136(18) 0.004(2) 0.0038(15)
O5 0.099(3) 0.0202(16) 0.065(2) 0.0081(15) 0.033(2) 0.0074(18)
O6 0.0632(19) 0.0283(16) 0.0477(18) -0.0016(14) 0.0154(16) 0.0001(14)
O7 0.083(3) 0.0298(18) 0.067(2) 0.0032(16) 0.026(2) 0.0085(17)
O8 0.079(2) 0.0196(17) 0.075(3) -0.0065(16) 0.026(2) -0.0075(16)
O9 0.066(2) 0.051(2) 0.061(2) 0.0189(18) 0.0084(18) 0.0132(18)
O10 0.060(2) 0.046(2) 0.057(2) 0.0104(18) 0.0072(16) 0.0024(19)
N1 0.062(2) 0.027(2) 0.050(2) 0.0072(16) 0.0059(18) 0.0051(17)
N2 0.079(3) 0.022(2) 0.057(3) 0.0015(17) 0.025(2) 0.008(2)
N3 0.056(2) 0.0244(19) 0.052(2) 0.0062(16) 0.0123(18) 0.0068(17)
N4 0.089(3) 0.0115(18) 0.071(3) 0.0027(17) 0.038(3) -0.0019(19)
N5 0.083(3) 0.022(2) 0.065(3) 0.0053(18) 0.029(2) 0.007(2)
N6 0.057(2) 0.038(2) 0.047(2) 0.0137(18) 0.0167(18) 0.0137(19)
C1 0.081(3) 0.018(2) 0.054(3) 0.0033(19) 0.017(3) 0.003(2)
C2 0.056(3) 0.028(2) 0.048(3) 0.0060(18) 0.008(2) 0.0033(19)
C3 0.058(3) 0.020(2) 0.061(3) 0.0090(19) 0.010(2) -0.0012(19)
C4 0.069(3) 0.025(2) 0.059(3) 0.003(2) 0.008(3) 0.009(2)
C5 0.076(3) 0.012(2) 0.074(3) 0.0017(19) 0.012(3) 0.007(2)
C6 0.081(4) 0.031(3) 0.063(3) 0.005(2) 0.019(3) 0.008(3)
C7 0.088(4) 0.021(2) 0.069(3) 0.004(2) 0.020(3) 0.009(3)
C8 0.092(4) 0.017(2) 0.083(4) 0.003(2) 0.023(3) 0.006(2)
C9 0.088(4) 0.013(2) 0.090(4) 0.005(2) 0.016(3) 0.005(2)
C10 0.060(3) 0.022(2) 0.061(3) 0.004(2) 0.008(2) -0.001(2)
C11 0.067(3) 0.022(2) 0.074(4) 0.001(2) -0.003(3) -0.003(2)
C12 0.077(3) 0.014(2) 0.060(3) 0.007(2) 0.023(3) 0.004(2)
C13 0.061(3) 0.024(2) 0.051(2) -0.0002(18) 0.011(2) 0.008(2)
C14 0.076(3) 0.023(2) 0.065(3) 0.003(2) 0.021(3) -0.005(2)
C15 0.081(4) 0.018(2) 0.063(3) -0.003(2) 0.022(3) -0.001(2)
C16 0.071(3) 0.018(2) 0.058(3) -0.001(2) 0.026(2) -0.003(2)
C17 0.068(3) 0.022(2) 0.052(3) -0.0013(19) 0.013(2) 0.002(2)
C18 0.064(3) 0.031(3) 0.054(3) -0.006(2) 0.014(2) 0.000(2)
C19 0.069(3) 0.021(2) 0.051(3) 0.0090(19) 0.005(2) -0.006(2)
C20 0.053(2) 0.042(3) 0.044(2) 0.0118(19) 0.006(2) 0.009(2)
C21 0.076(4) 0.046(3) 0.056(3) 0.022(3) 0.025(3) 0.021(3)
C22 0.078(4) 0.062(4) 0.060(3) 0.027(3) 0.025(3) 0.043(3)
C23 0.060(3) 0.047(3) 0.064(3) 0.015(2) 0.004(3) 0.012(3)
C24 0.058(3) 0.058(4) 0.076(4) 0.029(3) 0.016(3) 0.021(3)
C25 0.056(3) 0.049(3) 0.040(2) 0.018(2) 0.009(2) 0.004(2)
C26 0.051(3) 0.048(3) 0.046(2) 0.010(2) 0.007(2) 0.002(2)
O11 0.067(3) 0.081(4) 0.088(3) 0.036(3) -0.005(2) -0.010(2)
O12 0.086(5) 0.50(3) 0.157(9) 0.101(13) 0.002(6) 0.022(10)
N7 0.071(5) 0.32(2) 0.143(9) 0.002(11) 0.012(6) 0.024(8)
C30 0.082(6) 0.147(12) 0.221(16) 0.015(10) 0.040(9) 0.010(7)
C28 0.081(6) 0.231(19) 0.178(13) 0.089(13) -0.004(7) 0.034(9)
C27 0.087(7) 0.175(14) 0.146(10) 0.010(10) 0.009(7) 0.025(7)
C31 0.145(16) 1.10(12) 0.155(17) -0.03(4) -0.028(15) -0.09(4)
C29 0.159(13) 0.25(2) 0.200(16) 0.063(16) 0.066(12) 0.104(15)

loop_
_atom_type_symbol
_atom_type_description
_atom_type_scat_dispersion_real
_atom_type_scat_dispersion_imag
_atom_type_scat_source
C C 0.0033 0.0016 'International Tables Vol C Tables 4.2.6.8 and 6.1.1.4'
H H 0.0000 0.0000 'International Tables Vol C Tables 4.2.6.8 and 6.1.1.4'
N N 0.0061 0.0033 'International Tables Vol C Tables 4.2.6.8 and 6.1.1.4'
O O 0.0106 0.0060 'International Tables Vol C Tables 4.2.6.8 and 6.1.1.4'
Zn Zn 0.2839 1.4301 'International Tables Vol C Tables 4.2.6.8 and 6.1.1.4'

loop_
_geom_angle_atom_site_label_1
_geom_angle_atom_site_label_2
_geom_angle_atom_site_label_3
_geom_angle
_geom_angle_site_symmetry_1
_geom_angle_site_symmetry_3
O4 Zn1 O10 129.11(18) 4 2_664
O4 Zn1 O8 98.35(17) 4 4_565
O10 Zn1 O8 132.30(16) 2_664 4_565
O4 Zn1 O1 89.37(16) 4 .
O10 Zn1 O1 91.16(17) 2_664 .
O8 Zn1 O1 94.18(18) 4_565 .
O4 Zn1 O11 91.2(2) 4 .
O10 Zn1 O11 83.37(18) 2_664 .
O8 Zn1 O11 92.3(2) 4_565 .
O1 Zn1 O11 173.4(2) . .
O9 Zn2 O7 110.70(19) 2_664 4_565
O9 Zn2 O5 119.51(19) 2_664 .
O7 Zn2 O5 108.3(2) 4_565 .
O9 Zn2 O2 112.1(2) 2_664 .
O7 Zn2 O2 110.3(2) 4_565 .
O5 Zn2 O2 94.78(16) . .
C5 O1 Zn1 123.8(3) . .
C5 O2 Zn2 144.2(4) . .
C11 O4 Zn1 125.7(4) . 4_455
C19 O5 Zn2 119.3(3) . .
C18 O7 Zn2 123.9(4) . 4_465
C18 O8 Zn1 121.9(3) . 4_465
C26 O9 Zn2 121.8(4) . 2_665
C26 O10 Zn1 144.1(4) . 2_665
C3 N1 C2 113.3(4) . .
C3 N2 C1 114.1(4) . .
C1 N3 C2 112.7(4) . .
C1 N4 C12 131.3(4) . .
C1 N4 H4A 114.3 . .
C12 N4 H4A 114.3 . .
C3 N5 C4 129.9(5) . .
C3 N5 H5A 115.1 . .
C4 N5 H5A 115.1 . .
C2 N6 C20 130.5(4) . .
C2 N6 H6A 114.8 . .
C20 N6 H6A 114.8 . .
N3 C1 N2 127.0(5) . .
N3 C1 N4 122.6(4) . .
N2 C1 N4 110.4(5) . .
N1 C2 N3 127.2(4) . .
N1 C2 N6 120.5(4) . .
N3 C2 N6 112.3(4) . .
N2 C3 N1 125.6(4) . .
N2 C3 N5 119.4(5) . .
N1 C3 N5 115.0(4) . .
C10 C4 C6 119.2(5) . .
C10 C4 N5 119.5(5) . .
C6 C4 N5 121.2(4) . .
O1 C5 O2 124.4(5) . .
O1 C5 C7 119.4(4) . .
O2 C5 C7 116.2(5) . .
C7 C6 C4 120.7(5) . .
C7 C6 H6B 119.7 . .
C4 C6 H6B 119.7 . .
C8 C7 C6 120.8(6) . .
C8 C7 C5 122.6(5) . .
C6 C7 C5 116.6(5) . .
C7 C8 C9 117.7(6) . .
C7 C8 H8A 121.2 . .
C9 C8 H8A 121.2 . .
C10 C9 C8 123.2(5) . .
C10 C9 H9A 118.4 . .
C8 C9 H9A 118.4 . .
C9 C10 C4 118.3(5) . .
C9 C10 C11 118.7(5) . .
C4 C10 C11 123.0(5) . .
O3 C11 O4 124.7(6) . .
O3 C11 C10 120.2(5) . .
O4 C11 C10 115.1(5) . .
C13 C12 N4 118.8(4) . .
C13 C12 C17 119.6(4) . .
N4 C12 C17 121.6(4) . .
C14 C13 C12 119.3(5) . .
C14 C13 C19 116.0(5) . .
C12 C13 C19 124.7(4) . .
C13 C14 C15 121.6(5) . .
C13 C14 H14A 119.2 . .
C15 C14 H14A 119.2 . .
C14 C15 C16 118.6(4) . .
C14 C15 H15A 120.7 . .
C16 C15 H15A 120.7 . .
C17 C16 C15 120.3(5) . .
C17 C16 C18 119.2(5) . .
C15 C16 C18 120.4(4) . .
C16 C17 C12 120.6(5) . .
C16 C17 H17A 119.7 . .
C12 C17 H17A 119.7 . .
O8 C18 O7 123.3(5) . .
O8 C18 C16 120.5(5) . .
O7 C18 C16 116.2(4) . .
O6 C19 O5 121.0(5) . .
O6 C19 C13 121.8(4) . .
O5 C19 C13 117.2(4) . .
C21 C20 C22 120.3(5) . .
C21 C20 N6 124.6(5) . .
C22 C20 N6 115.0(4) . .
C20 C21 C23 119.5(5) . .
C20 C21 H21A 120.2 . .
C23 C21 H21A 120.2 . .
C20 C22 C24 119.2(5) . .
C20 C22 H22A 120.4 . .
C24 C22 H22A 120.4 . .
C21 C23 C25 121.4(5) . .
C21 C23 H23A 119.3 . .
C25 C23 H23A 119.3 . .
C25 C24 C22 120.4(5) . .
C25 C24 H24A 119.8 . .
C22 C24 H24A 119.8 . .
C24 C25 C23 119.0(5) . .
C24 C25 C26 120.5(5) . .
C23 C25 C26 120.4(5) . .
O10 C26 O9 124.6(5) . .
O10 C26 C25 118.6(5) . .
O9 C26 C25 116.8(5) . .
C27 N7 C30 112.8(13) . .
C27 N7 C31 125.5(18) . .
C30 N7 C31 114.2(16) . .
N7 C30 C29 104.5(10) . .
N7 C30 H30A 110.9 . .
C29 C30 H30A 110.9 . .
N7 C30 H30B 110.9 . .
C29 C30 H30B 110.9 . .
H30A C30 H30B 108.9 . .
C27 C28 C29 104.8(12) . .
C27 C28 H28A 110.8 . .
C29 C28 H28A 110.8 . .
C27 C28 H28B 110.8 . .
C29 C28 H28B 110.8 . .
H28A C28 H28B 108.9 . .
N7 C27 O12 122.4(14) . .
N7 C27 C28 114.9(14) . .
O12 C27 C28 122.6(11) . .
N7 C31 H31A 109.5 . .
N7 C31 H31D 109.5 . .
H31A C31 H31D 109.5 . .
N7 C31 H31B 109.5 . .
H31A C31 H31B 109.5 . .
H31D C31 H31B 109.5 . .
C28 C29 C30 102.4(12) . .
C28 C29 H29C 111.3 . .
C30 C29 H29C 111.3 . .
C28 C29 H29A 111.3 . .
C30 C29 H29A 111.3 . .
H29C C29 H29A 109.2 . .

loop_
_geom_bond_atom_site_label_1
_geom_bond_atom_site_label_2
_geom_bond_distance
_geom_bond_site_symmetry_2
Zn1 O4 1.971(4) 4
Zn1 O10 2.044(4) 2_664
Zn1 O8 2.044(4) 4_565
Zn1 O1 2.046(4) .
Zn1 O11 2.057(5) .
Zn2 O9 1.880(4) 2_664
Zn2 O7 1.924(4) 4_565
Zn2 O5 1.933(4) .
Zn2 O2 1.940(4) .
O1 C5 1.252(7) .
O2 C5 1.267(6) .
O3 C11 1.243(7) .
O4 C11 1.285(6) .
O4 Zn1 1.971(4) 4_455
O5 C19 1.303(6) .
O6 C19 1.236(6) .
O7 C18 1.308(7) .
O7 Zn2 1.924(4) 4_465
O8 C18 1.248(6) .
O8 Zn1 2.044(4) 4_465
O9 C26 1.279(7) .
O9 Zn2 1.880(4) 2_665
O10 C26 1.252(7) .
O10 Zn1 2.044(4) 2_665
N1 C3 1.340(7) .
N1 C2 1.342(6) .
N2 C3 1.333(7) .
N2 C1 1.353(6) .
N3 C1 1.312(7) .
N3 C2 1.348(6) .
N4 C1 1.373(7) .
N4 C12 1.408(6) .
N4 H4A 0.8600 .
N5 C3 1.357(6) .
N5 C4 1.412(7) .
N5 H5A 0.8600 .
N6 C2 1.364(6) .
N6 C20 1.408(6) .
N6 H6A 0.8600 .
C4 C10 1.394(7) .
C4 C6 1.397(8) .
C5 C7 1.493(8) .
C6 C7 1.396(8) .
C6 H6B 0.9300 .
C7 C8 1.370(7) .
C8 C9 1.393(9) .
C8 H8A 0.9300 .
C9 C10 1.386(8) .
C9 H9A 0.9300 .
C10 C11 1.517(8) .
C12 C13 1.403(7) .
C12 C17 1.409(7) .
C13 C14 1.393(7) .
C13 C19 1.489(7) .
C14 C15 1.401(7) .
C14 H14A 0.9300 .
C15 C16 1.413(7) .
C15 H15A 0.9300 .
C16 C17 1.382(7) .
C16 C18 1.473(7) .
C17 H17A 0.9300 .
C20 C21 1.380(7) .
C20 C22 1.395(7) .
C21 C23 1.381(8) .
C21 H21A 0.9300 .
C22 C24 1.408(8) .
C22 H22A 0.9300 .
C23 C25 1.390(8) .
C23 H23A 0.9300 .
C24 C25 1.377(7) .
C24 H24A 0.9300 .
C25 C26 1.485(6) .
O12 C27 1.331(16) .
N7 C27 1.250(16) .
N7 C30 1.389(17) .
N7 C31 1.41(3) .
C30 C29 1.55(2) .
C30 H30A 0.9700 .
C30 H30B 0.9700 .
C28 C27 1.394(18) .
C28 C29 1.495(19) .
C28 H28A 0.9700 .
C28 H28B 0.9700 .
C31 H31A 0.9600 .
C31 H31D 0.9600 .
C31 H31B 0.9600 .
C29 H29C 0.9700 .
C29 H29A 0.9700 .

loop_
_platon_squeeze_void_nr
_platon_squeeze_void_average_x
_platon_squeeze_void_average_y
_platon_squeeze_void_average_z
_platon_squeeze_void_volume
_platon_squeeze_void_count_electrons
_platon_squeeze_void_content
1 0.016 0.616 0.250 1587 350 ' '
2 0.143 0.566 0.750 1587 349 ' '
